data_7002360
loop_
_publ_author_name
'Shen, Wei-Zheng'
'Tr\"otscher-Kaus, Gabriele'
'Lippert, Bernhard'

_publ_section_title
;
 1H NMR spectroscopic identification of binding modes of
 2,2&#x2032;-bipyridine ligands in complexes of square-planar d8 metal
 ions
;
_journal_issue 39
_journal_name_full 'Dalton Transactions'
_journal_page_first 8203
_journal_page_last 8214
_journal_paper_doi 10.1039/b904173g
_journal_year 2009
_chemical_formula_moiety 'C30 H28 N10 O2 Pd2, 2(Cl O4), 3(H2 O)'
_chemical_formula_sum 'C30 H34 Cl2 N10 O13 Pd2'
_chemical_formula_weight 1026.37
_chemical_name_systematic
;
?
;
_space_group_IT_number 15
_symmetry_cell_setting monoclinic
_symmetry_space_group_name_Hall '-C 2yc'
_symmetry_space_group_name_H-M 'C 1 2/c 1'
_atom_sites_solution_hydrogens geom
_atom_sites_solution_primary direct
_atom_sites_solution_secondary difmap
_audit_conform_dict_location ftp://ftp.iucr.org/pub/cif_core.dic
_audit_conform_dict_name cif_core.dic
_audit_conform_dict_version 2.4
_audit_creation_date 2009-04-20
_audit_creation_method 'WinGX routine CIF_UPDATE'
_cell_angle_alpha 90
_cell_angle_beta 112.13(3)
_cell_angle_gamma 90
_cell_formula_units_Z 4
_cell_length_a 13.762(3)
_cell_length_b 24.089(5)
_cell_length_c 11.850(2)
_cell_measurement_reflns_used 2997
_cell_measurement_temperature 150(2)
_cell_measurement_theta_max 27.5
_cell_measurement_theta_min 3
_cell_volume 3639.0(15)
_computing_structure_refinement 'SHELXL-97 (Sheldrick, 1997)'
_computing_structure_solution 'SHELXS-97 (Sheldrick, 1990)'
_diffrn_ambient_temperature 150(2)
_diffrn_measured_fraction_theta_full 0.999
_diffrn_measured_fraction_theta_max 0.999
_diffrn_measurement_device_type 'CCD area detector'
_diffrn_measurement_method 'phi and omega scans'
_diffrn_radiation_monochromator graphite
_diffrn_radiation_type MoK\a
_diffrn_radiation_wavelength 0.71073
_diffrn_reflns_av_R_equivalents 0.0465
_diffrn_reflns_av_unetI/netI 0.1106
_diffrn_reflns_limit_h_max 14
_diffrn_reflns_limit_h_min -15
_diffrn_reflns_limit_k_max 27
_diffrn_reflns_limit_k_min -28
_diffrn_reflns_limit_l_max 13
_diffrn_reflns_limit_l_min 0
_diffrn_reflns_number 5884
_diffrn_reflns_theta_full 24.41
_diffrn_reflns_theta_max 24.41
_diffrn_reflns_theta_min 2.12
_exptl_absorpt_coefficient_mu 1.216
_exptl_absorpt_correction_T_max 0.886
_exptl_absorpt_correction_T_min 0.792
_exptl_absorpt_correction_type multi-scan
_exptl_absorpt_process_details sadabs
_exptl_crystal_colour yellow
_exptl_crystal_density_diffrn 1.873
_exptl_crystal_density_method 'not measured'
_exptl_crystal_description prisms
_exptl_crystal_F_000 2056
_exptl_crystal_size_max 0.2
_exptl_crystal_size_mid 0.2
_exptl_crystal_size_min 0.1
_refine_diff_density_max 1.273
_refine_diff_density_min -0.631
_refine_diff_density_rms 0.121
_refine_ls_extinction_method none
_refine_ls_goodness_of_fit_ref 1.032
_refine_ls_hydrogen_treatment constr
_refine_ls_matrix_type full
_refine_ls_number_parameters 252
_refine_ls_number_reflns 2997
_refine_ls_number_restraints 0
_refine_ls_restrained_S_all 1.032
_refine_ls_R_factor_all 0.0903
_refine_ls_R_factor_gt 0.0513
_refine_ls_shift/su_max 0
_refine_ls_shift/su_mean 0
_refine_ls_structure_factor_coef Fsqd
_refine_ls_weighting_details 'calc w=1/[\s^2^(Fo^2^)+(0.0521P)^2^+0.0000P] where P=(Fo^2^+2Fc^2^)/3'
_refine_ls_weighting_scheme calc
_refine_ls_wR_factor_gt 0.126
_refine_ls_wR_factor_ref 0.1332
_reflns_number_gt 1736
_reflns_number_total 2997
_reflns_threshold_expression >2sigma(I)
_cod_data_source_file b904173g.txt
_cod_data_source_block 718935_shen1
_cod_original_cell_volume 3639.1(13)
_cod_original_sg_symbol_H-M C2/c
_cod_database_code 7002360

loop_
_symmetry_equiv_pos_as_xyz
'x, y, z'
'-x, y, -z+1/2'
'x+1/2, y+1/2, z'
'-x+1/2, y+1/2, -z+1/2'
'-x, -y, -z'
'x, -y, z-1/2'
'-x+1/2, -y+1/2, -z'
'x+1/2, -y+1/2, z-1/2'

loop_
_atom_site_label
_atom_site_type_symbol
_atom_site_fract_x
_atom_site_fract_y
_atom_site_fract_z
_atom_site_U_iso_or_equiv
_atom_site_adp_type
_atom_site_occupancy
_atom_site_symmetry_multiplicity
_atom_site_calc_flag
_atom_site_refinement_flags
_atom_site_disorder_assembly
_atom_site_disorder_group
Pd1 Pd -0.08636(5) 0.15479(2) -0.36427(5) 0.0425(3) Uani 1 1 d . . .
O2A O -0.2511(4) 0.0715(2) -0.4860(5) 0.0585(16) Uani 1 1 d . . .
N1A N -0.2570(5) 0.0163(3) -0.3330(7) 0.0546(19) Uani 1 1 d . . .
N1P N -0.0363(5) 0.2250(3) -0.4203(6) 0.0518(18) Uani 1 1 d . . .
N3A N -0.1363(5) 0.0892(2) -0.2934(6) 0.0418(16) Uani 1 1 d . . .
N4B N -0.0124(5) 0.1042(3) -0.0983(6) 0.0480(18) Uani 1 1 d . . .
H1 H 0.0013 0.0992 -0.0202 0.058 Uiso 1 1 d R . .
N8P N -0.1836(5) 0.2098(3) -0.3337(6) 0.0477(17) Uani 1 1 d . . .
C1A C -0.3394(7) -0.0189(4) -0.4192(9) 0.081(3) Uani 1 1 d . . .
H11 H -0.3569 -0.049 -0.3746 0.121 Uiso 1 1 calc R . .
H12 H -0.314 -0.0346 -0.4793 0.121 Uiso 1 1 calc R . .
H13 H -0.4021 0.0036 -0.4611 0.121 Uiso 1 1 calc R . .
C2A C -0.2166(7) 0.0593(4) -0.3779(9) 0.051(2) Uani 1 1 d . . .
C2P C 0.0414(7) 0.2270(4) -0.4635(7) 0.063(3) Uani 1 1 d . . .
H6 H 0.0709 0.1933 -0.4775 0.076 Uiso 1 1 calc R . .
C3P C 0.0787(9) 0.2764(5) -0.4876(8) 0.081(3) Uani 1 1 d . . .
H9 H 0.1334 0.277 -0.5182 0.098 Uiso 1 1 calc R . .
C4B C -0.0953(6) 0.0771(3) -0.1723(8) 0.044(2) Uani 1 1 d . . .
C4P C 0.0368(10) 0.3244(6) -0.4674(10) 0.093(4) Uani 1 1 d . . .
H8 H 0.0635 0.3591 -0.4808 0.112 Uiso 1 1 calc R . .
C5B C -0.1432(6) 0.0339(3) -0.1286(8) 0.050(2) Uani 1 1 d . . .
H14 H -0.1203 0.0255 -0.0442 0.06 Uiso 1 1 calc R . .
C5P C -0.0442(10) 0.3225(4) -0.4274(8) 0.088(4) Uani 1 1 d . . .
H10 H -0.0758 0.356 -0.4161 0.106 Uiso 1 1 calc R . .
C6A C -0.2217(7) 0.0060(3) -0.2114(10) 0.061(3) Uani 1 1 d . . .
H2 H -0.2546 -0.0228 -0.1837 0.073 Uiso 1 1 calc R . .
C6P C -0.0808(8) 0.2717(4) -0.4032(7) 0.059(2) Uani 1 1 d . . .
C7P C -0.1668(7) 0.2645(4) -0.3565(7) 0.058(2) Uani 1 1 d . . .
C9P C -0.2609(7) 0.1993(4) -0.2935(7) 0.057(2) Uani 1 1 d . . .
H3 H -0.2742 0.1618 -0.279 0.069 Uiso 1 1 calc R . .
C10P C -0.3208(7) 0.2397(5) -0.2726(8) 0.070(3) Uani 1 1 d . . .
H7 H -0.3742 0.2303 -0.2433 0.084 Uiso 1 1 calc R . .
C11P C -0.3041(9) 0.2934(5) -0.2937(9) 0.081(3) Uani 1 1 d . . .
H5 H -0.3457 0.3219 -0.2792 0.097 Uiso 1 1 calc R . .
C12P C -0.2251(10) 0.3067(4) -0.3372(8) 0.080(3) Uani 1 1 d . . .
H4 H -0.2125 0.3442 -0.3528 0.096 Uiso 1 1 calc R . .
Cl1 Cl 0 0.08649(18) -0.75 0.0783(11) Uani 1 2 d S . .
O11 O 0.0631(14) 0.0950(8) -0.8252(17) 0.1337(19) Uani 0.5 1 d P . .
O12 O -0.1079(14) 0.0845(8) -0.8422(17) 0.1337(19) Uani 0.5 1 d P . .
O13 O 0.0451(13) 0.0353(8) -0.6740(15) 0.1337(19) Uani 0.5 1 d P . .
O14 O 0.0164(15) 0.1298(8) -0.6770(16) 0.1337(19) Uani 0.5 1 d P . .
Cl2 Cl -0.5 0.09322(14) -0.25 0.0654(9) Uani 1 2 d S . .
O21 O -0.4107(7) 0.1262(4) -0.1966(8) 0.1337(19) Uani 1 1 d . . .
O22 O -0.4853(7) 0.0628(4) -0.3403(8) 0.1337(19) Uani 1 1 d . . .
O1W O -0.2241(8) 0.1521(4) -0.0052(11) 0.191(5) Uani 1 1 d . . .
H1W H -0.2819 0.136 -0.0451 0.287 Uiso 1 1 d R . .
H2W H -0.1867 0.1297 0.0491 0.287 Uiso 1 1 d R . .
O2W O -0.4354(9) 0.0614(4) -0.6918(11) 0.071(4) Uani 0.5 1 d P . .
H3W H -0.3853 0.0558 -0.6172 0.106 Uiso 0.5 1 d PR . .
H4W H -0.4515 0.0268 -0.7201 0.106 Uiso 0.5 1 d PR . .

loop_
_atom_site_aniso_label
_atom_site_aniso_U_11
_atom_site_aniso_U_22
_atom_site_aniso_U_33
_atom_site_aniso_U_23
_atom_site_aniso_U_13
_atom_site_aniso_U_12
Pd1 0.0462(4) 0.0485(4) 0.0347(4) 0.0023(3) 0.0172(3) 0.0029(3)
O2A 0.059(4) 0.070(4) 0.044(4) -0.014(3) 0.016(3) -0.004(3)
N1A 0.052(5) 0.054(5) 0.063(5) -0.010(4) 0.029(4) -0.003(4)
N1P 0.061(5) 0.057(5) 0.035(4) 0.006(4) 0.015(4) -0.008(4)
N3A 0.045(4) 0.040(4) 0.042(4) -0.003(3) 0.017(4) -0.003(3)
N4B 0.061(5) 0.063(4) 0.033(4) -0.002(3) 0.032(4) -0.008(4)
N8P 0.054(5) 0.049(5) 0.035(4) -0.002(3) 0.012(4) 0.001(4)
C1A 0.070(7) 0.078(7) 0.094(8) -0.037(6) 0.030(6) -0.029(6)
C2A 0.054(6) 0.046(6) 0.062(7) -0.013(5) 0.033(6) 0.006(5)
C2P 0.053(6) 0.091(7) 0.042(5) 0.011(5) 0.014(5) -0.017(6)
C3P 0.089(8) 0.104(9) 0.042(6) 0.014(7) 0.015(6) -0.042(8)
C4B 0.049(5) 0.039(5) 0.050(6) -0.005(4) 0.028(5) -0.002(4)
C4P 0.122(11) 0.100(10) 0.050(7) 0.007(7) 0.023(7) -0.063(9)
C5B 0.055(6) 0.050(5) 0.055(6) -0.004(5) 0.032(5) -0.006(5)
C5P 0.149(12) 0.053(7) 0.035(6) 0.003(5) 0.003(7) -0.008(7)
C6A 0.065(7) 0.038(5) 0.100(9) 0.004(6) 0.053(7) 0.007(5)
C6P 0.084(7) 0.047(6) 0.032(5) 0.002(4) 0.005(5) -0.004(5)
C7P 0.070(7) 0.059(7) 0.029(5) -0.001(4) 0.001(5) 0.010(5)
C9P 0.062(6) 0.069(6) 0.037(5) 0.002(4) 0.014(5) 0.014(5)
C10P 0.067(7) 0.091(8) 0.046(6) -0.005(6) 0.015(5) 0.029(6)
C11P 0.096(9) 0.088(9) 0.046(6) -0.005(6) 0.012(6) 0.051(7)
C12P 0.121(10) 0.053(6) 0.041(6) -0.012(5) 0.002(6) 0.035(7)
Cl1 0.073(3) 0.093(3) 0.074(3) 0 0.034(2) 0
O11 0.121(4) 0.157(5) 0.125(4) -0.050(4) 0.048(4) -0.008(4)
O12 0.121(4) 0.157(5) 0.125(4) -0.050(4) 0.048(4) -0.008(4)
O13 0.121(4) 0.157(5) 0.125(4) -0.050(4) 0.048(4) -0.008(4)
O14 0.121(4) 0.157(5) 0.125(4) -0.050(4) 0.048(4) -0.008(4)
Cl2 0.084(3) 0.061(2) 0.0460(19) 0 0.0178(19) 0
O21 0.121(4) 0.157(5) 0.125(4) -0.050(4) 0.048(4) -0.008(4)
O22 0.121(4) 0.157(5) 0.125(4) -0.050(4) 0.048(4) -0.008(4)
O1W 0.155(10) 0.202(11) 0.229(13) 0.005(10) 0.085(10) 0.003(8)
O2W 0.087(9) 0.048(7) 0.077(9) 0.003(6) 0.031(7) 0.008(6)

loop_
_atom_type_symbol
_atom_type_description
_atom_type_scat_dispersion_real
_atom_type_scat_dispersion_imag
_atom_type_scat_source
C C 0.0033 0.0016 'International Tables Vol C Tables 4.2.6.8 and 6.1.1.4'
H H 0 0 'International Tables Vol C Tables 4.2.6.8 and 6.1.1.4'
N N 0.0061 0.0033 'International Tables Vol C Tables 4.2.6.8 and 6.1.1.4'
O O 0.0106 0.006 'International Tables Vol C Tables 4.2.6.8 and 6.1.1.4'
Cl Cl 0.1484 0.1585 'International Tables Vol C Tables 4.2.6.8 and 6.1.1.4'
Pd Pd -0.9988 1.0072 'International Tables Vol C Tables 4.2.6.8 and 6.1.1.4'

loop_
_geom_angle_atom_site_label_1
_geom_angle_atom_site_label_2
_geom_angle_atom_site_label_3
_geom_angle
_geom_angle_site_symmetry_1
_geom_angle_site_symmetry_3
_geom_angle_publ_flag
N4B Pd1 N8P 176.0(3) 2_554 . ?
N4B Pd1 N3A 88.9(2) 2_554 . ?
N8P Pd1 N3A 95.0(3) . . ?
N4B Pd1 N1P 95.3(3) 2_554 . ?
N8P Pd1 N1P 80.8(3) . . ?
N3A Pd1 N1P 174.1(3) . . ?
N4B Pd1 Pd1 79.48(19) 2_554 2_554 ?
N8P Pd1 Pd1 101.67(18) . 2_554 ?
N3A Pd1 Pd1 84.16(19) . 2_554 ?
N1P Pd1 Pd1 92.66(18) . 2_554 ?
C6A N1A C2A 120.9(8) . . ?
C6A N1A C1A 120.2(8) . . ?
C2A N1A C1A 118.9(8) . . ?
C6P N1P C2P 120.2(8) . . ?
C6P N1P Pd1 115.0(6) . . ?
C2P N1P Pd1 124.6(7) . . ?
C4B N3A C2A 123.6(7) . . ?
C4B N3A Pd1 122.1(5) . . ?
C2A N3A Pd1 114.2(6) . . ?
C4B N4B Pd1 130.1(5) . 2_554 ?
C4B N4B H1 114.8 . . ?
Pd1 N4B H1 115 2_554 . ?
C9P N8P C7P 117.6(7) . . ?
C9P N8P Pd1 127.5(6) . . ?
C7P N8P Pd1 114.9(6) . . ?
N1A C1A H11 109.5 . . ?
N1A C1A H12 109.5 . . ?
H11 C1A H12 109.5 . . ?
N1A C1A H13 109.5 . . ?
H11 C1A H13 109.5 . . ?
H12 C1A H13 109.5 . . ?
O2A C2A N1A 122.2(9) . . ?
O2A C2A N3A 121.5(8) . . ?
N1A C2A N3A 116.3(8) . . ?
N1P C2P C3P 121.5(10) . . ?
N1P C2P H6 119.2 . . ?
C3P C2P H6 119.2 . . ?
C4P C3P C2P 119.2(11) . . ?
C4P C3P H9 120.4 . . ?
C2P C3P H9 120.4 . . ?
N4B C4B N3A 120.5(7) . . ?
N4B C4B C5B 121.3(8) . . ?
N3A C4B C5B 118.2(7) . . ?
C3P C4P C5P 119.3(11) . . ?
C3P C4P H8 120.3 . . ?
C5P C4P H8 120.3 . . ?
C6A C5B C4B 117.2(8) . . ?
C6A C5B H14 121.4 . . ?
C4B C5B H14 121.4 . . ?
C4P C5P C6P 120.4(11) . . ?
C4P C5P H10 119.8 . . ?
C6P C5P H10 119.8 . . ?
C5B C6A N1A 123.6(8) . . ?
C5B C6A H2 118.2 . . ?
N1A C6A H2 118.2 . . ?
N1P C6P C5P 119.2(10) . . ?
N1P C6P C7P 115.6(8) . . ?
C5P C6P C7P 125.2(10) . . ?
C12P C7P N8P 121.6(9) . . ?
C12P C7P C6P 124.9(10) . . ?
N8P C7P C6P 113.5(8) . . ?
N8P C9P C10P 123.2(9) . . ?
N8P C9P H3 118.4 . . ?
C10P C9P H3 118.4 . . ?
C11P C10P C9P 119.6(10) . . ?
C11P C10P H7 120.2 . . ?
C9P C10P H7 120.2 . . ?
C10P C11P C12P 119.7(9) . . ?
C10P C11P H5 120.2 . . ?
C12P C11P H5 120.2 . . ?
C7P C12P C11P 118.4(10) . . ?
C7P C12P H4 120.8 . . ?
C11P C12P H4 120.8 . . ?
O14 Cl1 O14 75.5(16) . 2_553 ?
O14 Cl1 O11 107.0(11) . . ?
O14 Cl1 O11 59.2(10) 2_553 . ?
O14 Cl1 O11 59.2(10) . 2_553 ?
O14 Cl1 O11 107.0(11) 2_553 2_553 ?
O11 Cl1 O11 164.0(15) . 2_553 ?
O14 Cl1 O12 70.4(10) . 2_553 ?
O14 Cl1 O12 112.8(11) 2_553 2_553 ?
O11 Cl1 O12 78.1(9) . 2_553 ?
O11 Cl1 O12 102.4(10) 2_553 2_553 ?
O14 Cl1 O12 112.8(11) . . ?
O14 Cl1 O12 70.4(10) 2_553 . ?
O11 Cl1 O12 102.4(10) . . ?
O11 Cl1 O12 78.1(9) 2_553 . ?
O12 Cl1 O12 176.2(16) 2_553 . ?
O14 Cl1 O13 164.6(11) . 2_553 ?
O14 Cl1 O13 108.9(10) 2_553 2_553 ?
O11 Cl1 O13 87.5(9) . 2_553 ?
O11 Cl1 O13 105.7(10) 2_553 2_553 ?
O12 Cl1 O13 119.1(12) 2_553 2_553 ?
O12 Cl1 O13 57.4(8) . 2_553 ?
O14 Cl1 O13 108.9(10) . . ?
O14 Cl1 O13 164.6(11) 2_553 . ?
O11 Cl1 O13 105.7(10) . . ?
O11 Cl1 O13 87.5(9) 2_553 . ?
O12 Cl1 O13 57.4(8) 2_553 . ?
O12 Cl1 O13 119.1(12) . . ?
O13 Cl1 O13 71.1(12) 2_553 . ?
O14 O11 Cl1 54.8(9) 2_553 . ?
O13 O12 Cl1 62.7(11) 2_553 . ?
O13 O12 O14 98.1(15) 2_553 2_553 ?
Cl1 O12 O14 50.2(9) . 2_553 ?
O12 O13 Cl1 59.9(11) 2_553 . ?
O12 O13 O13 107.0(13) 2_553 2_553 ?
Cl1 O13 O13 54.5(6) . 2_553 ?
Cl1 O14 O11 66.0(12) . 2_553 ?
Cl1 O14 O14 52.3(8) . 2_553 ?
O11 O14 O14 96.7(16) 2_553 2_553 ?
Cl1 O14 O12 59.3(10) . 2_553 ?
O11 O14 O12 99.6(15) 2_553 2_553 ?
O14 O14 O12 92.3(13) 2_553 2_553 ?
O22 Cl2 O22 115.5(8) 2_454 . ?
O22 Cl2 O21 108.2(5) 2_454 . ?
O22 Cl2 O21 107.1(5) . . ?
O22 Cl2 O21 107.1(5) 2_454 2_454 ?
O22 Cl2 O21 108.2(5) . 2_454 ?
O21 Cl2 O21 110.8(8) . 2_454 ?
H1W O1W H2W 107.7 . . ?
O2W O2W H3W 157.4 2_453 . ?
O2W O2W H4W 71.2 2_453 . ?
H3W O2W H4W 102.7 . . ?

loop_
_geom_bond_atom_site_label_1
_geom_bond_atom_site_label_2
_geom_bond_distance
_geom_bond_site_symmetry_2
_geom_bond_publ_flag
Pd1 N4B 1.995(6) 2_554 ?
Pd1 N8P 2.011(6) . ?
Pd1 N3A 2.028(6) . ?
Pd1 N1P 2.031(6) . ?
Pd1 Pd1 2.8521(17) 2_554 ?
O2A C2A 1.223(10) . ?
N1A C6A 1.360(11) . ?
N1A C2A 1.374(10) . ?
N1A C1A 1.475(10) . ?
N1P C6P 1.330(10) . ?
N1P C2P 1.349(10) . ?
N3A C4B 1.361(9) . ?
N3A C2A 1.381(10) . ?
N4B C4B 1.320(9) . ?
N4B Pd1 1.996(6) 2_554 ?
N4B H1 0.88 . ?
N8P C9P 1.343(10) . ?
N8P C7P 1.381(10) . ?
C1A H11 0.98 . ?
C1A H12 0.98 . ?
C1A H13 0.98 . ?
C2P C3P 1.369(12) . ?
C2P H6 0.95 . ?
C3P C4P 1.353(15) . ?
C3P H9 0.95 . ?
C4B C5B 1.429(10) . ?
C4P C5P 1.367(15) . ?
C4P H8 0.95 . ?
C5B C6A 1.336(11) . ?
C5B H14 0.95 . ?
C5P C6P 1.394(13) . ?
C5P H10 0.95 . ?
C6A H2 0.95 . ?
C6P C7P 1.493(12) . ?
C7P C12P 1.368(12) . ?
C9P C10P 1.358(11) . ?
C9P H3 0.95 . ?
C10P C11P 1.353(13) . ?
C10P H7 0.95 . ?
C11P C12P 1.405(14) . ?
C11P H5 0.95 . ?
C12P H4 0.95 . ?
Cl1 O14 1.319(16) . ?
Cl1 O14 1.319(16) 2_553 ?
Cl1 O11 1.475(18) . ?
Cl1 O11 1.475(18) 2_553 ?
Cl1 O12 1.476(19) 2_553 ?
Cl1 O12 1.476(19) . ?
Cl1 O13 1.515(19) 2_553 ?
Cl1 O13 1.515(19) . ?
O11 O14 1.39(2) 2_553 ?
O12 O13 1.44(2) 2_553 ?
O12 O14 1.62(2) 2_553 ?
O13 O12 1.44(2) 2_553 ?
O13 O13 1.76(3) 2_553 ?
O14 O11 1.39(2) 2_553 ?
O14 O14 1.61(3) 2_553 ?
O14 O12 1.62(2) 2_553 ?
Cl2 O22 1.373(8) 2_454 ?
Cl2 O22 1.374(8) . ?
Cl2 O21 1.398(9) . ?
Cl2 O21 1.398(9) 2_454 ?
O1W H1W 0.8498 . ?
O1W H2W 0.8499 . ?
O2W O2W 1.79(2) 2_453 ?
O2W H3W 0.9029 . ?
O2W H4W 0.8944 . ?

loop_
_geom_torsion_atom_site_label_1
_geom_torsion_atom_site_label_2
_geom_torsion_atom_site_label_3
_geom_torsion_atom_site_label_4
_geom_torsion
_geom_torsion_site_symmetry_1
_geom_torsion_site_symmetry_2
_geom_torsion_site_symmetry_3
_geom_torsion_site_symmetry_4
_geom_torsion_publ_flag
N4B Pd1 N1P C6P -176.2(6) 2_554 . . . ?
N8P Pd1 N1P C6P 4.9(6) . . . . ?
Pd1 Pd1 N1P C6P -96.5(6) 2_554 . . . ?
N4B Pd1 N1P C2P -1.1(7) 2_554 . . . ?
N8P Pd1 N1P C2P -180.0(7) . . . . ?
Pd1 Pd1 N1P C2P 78.6(6) 2_554 . . . ?
N4B Pd1 N3A C4B 94.6(6) 2_554 . . . ?
N8P Pd1 N3A C4B -86.2(6) . . . . ?
Pd1 Pd1 N3A C4B 15.0(5) 2_554 . . . ?
N4B Pd1 N3A C2A -87.1(5) 2_554 . . . ?
N8P Pd1 N3A C2A 92.1(5) . . . . ?
Pd1 Pd1 N3A C2A -166.7(5) 2_554 . . . ?
N3A Pd1 N8P C9P -7.0(7) . . . . ?
N1P Pd1 N8P C9P 177.1(7) . . . . ?
Pd1 Pd1 N8P C9P -92.1(7) 2_554 . . . ?
N3A Pd1 N8P C7P 172.4(5) . . . . ?
N1P Pd1 N8P C7P -3.5(5) . . . . ?
Pd1 Pd1 N8P C7P 87.4(5) 2_554 . . . ?
C6A N1A C2A O2A -175.6(7) . . . . ?
C1A N1A C2A O2A 4.7(11) . . . . ?
C6A N1A C2A N3A 2.6(10) . . . . ?
C1A N1A C2A N3A -177.1(7) . . . . ?
C4B N3A C2A O2A -180.0(7) . . . . ?
Pd1 N3A C2A O2A 1.8(9) . . . . ?
C4B N3A C2A N1A 1.8(10) . . . . ?
Pd1 N3A C2A N1A -176.5(5) . . . . ?
C6P N1P C2P C3P 1.9(12) . . . . ?
Pd1 N1P C2P C3P -173.0(6) . . . . ?
N1P C2P C3P C4P 0.2(14) . . . . ?
Pd1 N4B C4B N3A -12.1(11) 2_554 . . . ?
Pd1 N4B C4B C5B 166.8(5) 2_554 . . . ?
C2A N3A C4B N4B 173.8(7) . . . . ?
Pd1 N3A C4B N4B -8.0(10) . . . . ?
C2A N3A C4B C5B -5.1(11) . . . . ?
Pd1 N3A C4B C5B 173.1(5) . . . . ?
C2P C3P C4P C5P -2.3(16) . . . . ?
N4B C4B C5B C6A -175.0(7) . . . . ?
N3A C4B C5B C6A 3.9(11) . . . . ?
C3P C4P C5P C6P 2.5(16) . . . . ?
C4B C5B C6A N1A 0.3(12) . . . . ?
C2A N1A C6A C5B -3.7(12) . . . . ?
C1A N1A C6A C5B 176.0(8) . . . . ?
C2P N1P C6P C5P -1.7(12) . . . . ?
Pd1 N1P C6P C5P 173.7(6) . . . . ?
C2P N1P C6P C7P 179.3(7) . . . . ?
Pd1 N1P C6P C7P -5.4(9) . . . . ?
C4P C5P C6P N1P -0.5(14) . . . . ?
C4P C5P C6P C7P 178.5(9) . . . . ?
C9P N8P C7P C12P 1.0(12) . . . . ?
Pd1 N8P C7P C12P -178.4(7) . . . . ?
C9P N8P C7P C6P -178.8(7) . . . . ?
Pd1 N8P C7P C6P 1.7(9) . . . . ?
N1P C6P C7P C12P -177.4(8) . . . . ?
C5P C6P C7P C12P 3.6(14) . . . . ?
N1P C6P C7P N8P 2.5(11) . . . . ?
C5P C6P C7P N8P -176.5(8) . . . . ?
C7P N8P C9P C10P -1.2(12) . . . . ?
Pd1 N8P C9P C10P 178.2(6) . . . . ?
N8P C9P C10P C11P 0.7(14) . . . . ?
C9P C10P C11P C12P 0.1(15) . . . . ?
N8P C7P C12P C11P -0.3(13) . . . . ?
C6P C7P C12P C11P 179.5(8) . . . . ?
C10P C11P C12P C7P -0.2(15) . . . . ?
O14 Cl1 O11 O14 -60.8(19) . . . 2_553 ?
O11 Cl1 O11 O14 -32.2(10) 2_553 . . 2_553 ?
O12 Cl1 O11 O14 -125.8(15) 2_553 . . 2_553 ?
O12 Cl1 O11 O14 58.0(13) . . . 2_553 ?
O13 Cl1 O11 O14 113.8(12) 2_553 . . 2_553 ?
O13 Cl1 O11 O14 -176.7(12) . . . 2_553 ?
O14 Cl1 O12 O13 -166.6(12) . . . 2_553 ?
O14 Cl1 O12 O13 129.4(13) 2_553 . . 2_553 ?
O11 Cl1 O12 O13 78.8(12) . . . 2_553 ?
O11 Cl1 O12 O13 -117.5(13) 2_553 . . 2_553 ?
O13 Cl1 O12 O13 -37.2(17) . . . 2_553 ?
O14 Cl1 O12 O14 64.0(18) . . . 2_553 ?
O11 Cl1 O12 O14 -50.6(11) . . . 2_553 ?
O11 Cl1 O12 O14 113.1(13) 2_553 . . 2_553 ?
O13 Cl1 O12 O14 -129.4(13) 2_553 . . 2_553 ?
O13 Cl1 O12 O14 -166.6(11) . . . 2_553 ?
O14 Cl1 O13 O12 -50.3(13) . . . 2_553 ?
O14 Cl1 O13 O12 54(4) 2_553 . . 2_553 ?
O11 Cl1 O13 O12 64.3(12) . . . 2_553 ?
O11 Cl1 O13 O12 -106.5(12) 2_553 . . 2_553 ?
O12 Cl1 O13 O12 178.6(6) . . . 2_553 ?
O13 Cl1 O13 O12 146.0(16) 2_553 . . 2_553 ?
O14 Cl1 O13 O13 163.7(11) . . . 2_553 ?
O14 Cl1 O13 O13 -92(4) 2_553 . . 2_553 ?
O11 Cl1 O13 O13 -81.7(12) . . . 2_553 ?
O11 Cl1 O13 O13 107.5(12) 2_553 . . 2_553 ?
O12 Cl1 O13 O13 -146.0(16) 2_553 . . 2_553 ?
O12 Cl1 O13 O13 32.6(14) . . . 2_553 ?
O14 Cl1 O14 O11 120.4(16) 2_553 . . 2_553 ?
O11 Cl1 O14 O11 171.2(9) . . . 2_553 ?
O12 Cl1 O14 O11 -118.5(12) 2_553 . . 2_553 ?
O12 Cl1 O14 O11 59.4(14) . . . 2_553 ?
O13 Cl1 O14 O11 12(4) 2_553 . . 2_553 ?
O13 Cl1 O14 O11 -75.1(12) . . . 2_553 ?
O11 Cl1 O14 O14 50.8(13) . . . 2_553 ?
O11 Cl1 O14 O14 -120.4(16) 2_553 . . 2_553 ?
O12 Cl1 O14 O14 121.1(14) 2_553 . . 2_553 ?
O12 Cl1 O14 O14 -61.0(14) . . . 2_553 ?
O13 Cl1 O14 O14 -108(4) 2_553 . . 2_553 ?
O13 Cl1 O14 O14 164.5(11) . . . 2_553 ?
O14 Cl1 O14 O12 -121.1(14) 2_553 . . 2_553 ?
O11 Cl1 O14 O12 -70.3(12) . . . 2_553 ?
O11 Cl1 O14 O12 118.5(13) 2_553 . . 2_553 ?
O12 Cl1 O14 O12 177.9(9) . . . 2_553 ?
O13 Cl1 O14 O12 131(4) 2_553 . . 2_553 ?
O13 Cl1 O14 O12 43.4(10) . . . 2_553 ?
